data_7702251
loop_
_publ_author_name
'Wang, Wen-Min'
'He, Li-Yuan'
'Wang, Xin-Xin'
'Shi, Ying'
'Wu, Zhi-Lei'
'Cui, Jian-Zhong'

_publ_section_title
;
 Linear-shaped Ln and Ln clusters constructed by a polydentate Schiff base
 ligand and a \b-diketone co-ligand: structures, fluorescence properties,
 magnetic refrigeration and single-molecule magnet behavior.
;
_journal_issue 44
_journal_name_full 'Dalton transactions (Cambridge, England : 2003)'
_journal_page_first 16744
_journal_page_last 16755
_journal_paper_doi 10.1039/c9dt03478a
_journal_volume 48
_journal_year 2019
_chemical_formula_moiety 'C62 H82 N6 O24 Tm4, 2(C H4 O)'
_chemical_formula_sum 'C64 H90 N6 O26 Tm4'
_chemical_formula_weight 2035.13
_space_group_crystal_system monoclinic
_space_group_IT_number 14
_space_group_name_Hall '-P 2yn'
_space_group_name_H-M_alt 'P 1 21/n 1'
_atom_sites_solution_hydrogens mixed
_atom_sites_solution_primary iterative
_audit_creation_date 2019-08-23
_audit_creation_method
;
Olex2 1.2
(compiled 2018.05.29 svn.r3508 for OlexSys, GUI svn.r5506)
;
_audit_update_record
;
2019-08-25 deposited with the CCDC.	2019-10-15 downloaded from the CCDC.
;
_cell_angle_alpha 90
_cell_angle_beta 99.221(2)
_cell_angle_gamma 90
_cell_formula_units_Z 2
_cell_length_a 14.8499(11)
_cell_length_b 15.0852(12)
_cell_length_c 17.2237(13)
_cell_measurement_reflns_used 9976
_cell_measurement_temperature 150(2)
_cell_measurement_theta_max 26.38
_cell_measurement_theta_min 2.39
_cell_volume 3808.5(5)
_computing_cell_refinement 'SAINT v8.37A (Bruker, 2015)'
_computing_data_reduction 'SAINT v8.37A (Bruker, 2015)'
_computing_molecular_graphics 'Olex2 (Dolomanov et al., 2009)'
_computing_publication_material 'Olex2 (Dolomanov et al., 2009)'
_computing_structure_refinement 'XL (Sheldrick, 2008)'
_computing_structure_solution
;
Superflip (Palatinus & Chapuis, 2007;Palatinus & van der Lee, 2008;
Palatinus et al., 2012)
;
_diffrn_ambient_temperature 150.01
_diffrn_measured_fraction_theta_full 0.998
_diffrn_measured_fraction_theta_max 0.996
_diffrn_measurement_device_type 'Bruker APEX-II CCD'
_diffrn_measurement_method '\f and \w scans'
_diffrn_radiation_type MoK\a
_diffrn_radiation_wavelength 0.71073
_diffrn_reflns_av_R_equivalents 0.0853
_diffrn_reflns_av_unetI/netI 0.0427
_diffrn_reflns_Laue_measured_fraction_full 0.998
_diffrn_reflns_Laue_measured_fraction_max 0.996
_diffrn_reflns_limit_h_max 18
_diffrn_reflns_limit_h_min -18
_diffrn_reflns_limit_k_max 18
_diffrn_reflns_limit_k_min -18
_diffrn_reflns_limit_l_max 21
_diffrn_reflns_limit_l_min -21
_diffrn_reflns_number 64590
_diffrn_reflns_point_group_measured_fraction_full 0.998
_diffrn_reflns_point_group_measured_fraction_max 0.996
_diffrn_reflns_theta_full 25.242
_diffrn_reflns_theta_max 26.431
_diffrn_reflns_theta_min 2.392
_diffrn_standards_number 0
_exptl_absorpt_coefficient_mu 4.692
_exptl_absorpt_correction_T_max 0.0276
_exptl_absorpt_correction_T_min 0.0108
_exptl_absorpt_correction_type multi-scan
_exptl_absorpt_process_details
;
SADABS-2016/2 (Bruker,2016/2) was used for absorption correction.
wR2(int) was 0.0785 before and 0.0650 after correction.
The Ratio of minimum to maximum transmission is 0.3913.
The \l/2 correction factor is Not present.
;
_exptl_crystal_colour colorless
_exptl_crystal_density_diffrn 1.775
_exptl_crystal_description block
_exptl_crystal_F_000 2000
_exptl_crystal_size_max 0.32
_exptl_crystal_size_mid 0.21
_exptl_crystal_size_min 0.15
_refine_diff_density_max 1.752
_refine_diff_density_min -1.892
_refine_diff_density_rms 0.185
_refine_ls_extinction_method none
_refine_ls_goodness_of_fit_ref 1.030
_refine_ls_hydrogen_treatment mixed
_refine_ls_matrix_type full
_refine_ls_number_parameters 471
_refine_ls_number_reflns 7817
_refine_ls_number_restraints 11
_refine_ls_restrained_S_all 1.030
_refine_ls_R_factor_all 0.0977
_refine_ls_R_factor_gt 0.0567
_refine_ls_shift/su_max 0.000
_refine_ls_shift/su_mean 0.000
_refine_ls_structure_factor_coef Fsqd
_refine_ls_weighting_details 'w=1/[\s^2^(Fo^2^)+(0.0915P)^2^+27.9360P] where P=(Fo^2^+2Fc^2^)/3'
_refine_ls_weighting_scheme calc
_refine_ls_wR_factor_gt 0.1439
_refine_ls_wR_factor_ref 0.1812
_reflns_Friedel_coverage 0.000
_reflns_number_gt 5173
_reflns_number_total 7817
_reflns_threshold_expression 'I > 2\s(I)'
_cod_data_source_file c9dt03478a2.cif
_cod_data_source_block 8
_cod_database_code 7702251
_shelx_shelxl_version_number 2016/6
_shelx_space_group_comment
;
The symmetry employed for this shelxl refinement is uniquely defined
by the following loop, which should always be used as a source of
symmetry information in preference to the above space-group names.
They are only intended as comments.
;
_shelx_estimated_absorpt_t_max 0.540
_shelx_estimated_absorpt_t_min 0.315
_olex2_refinement_description
;
1. Fixed Uiso
 At 1.2 times of:
  All C(H) groups
 At 1.5 times of:
  All C(H,H,H) groups, All O(H) groups
2. Restrained distances
 O10-H10
 0.87 with sigma of 0.01
 O11-H11
 0.87 with sigma of 0.01
 O12-H12
 0.87 with sigma of 0.01
 H13-H32B
 2.15 with sigma of 0.02
 O9-H13
 2.1 with sigma of 0.02
 C31-H10
 1.929942 with sigma of 0.02
 Tm2-H10
 3.011078 with sigma of 0.02
 C29-H11
 1.905868 with sigma of 0.02
 Tm1-H11
 3.113542 with sigma of 0.02
 C30-H12
 1.901591 with sigma of 0.02
 Tm1-H12
 3.145765 with sigma of 0.02
3.a Aromatic/amide H refined with riding coordinates:
 C16(H16), C21(H21), C3(H3), C9(H9), C4(H4), C7(H7), C10(H10A), C2(H2),
 C26(H26), C1(H1), C11(H11A)
3.b Idealised Me refined as rotating group:
 C14(H14A,H14B,H14C), C30(H30A,H30B,H30C), C31(H31A,H31B,H31C), C29(H29A,H29B,
 H29C), C28(H28A,H28B,H28C), C19(H19A,H19B,H19C), C23(H23A,H23B,H23C), C18(H18A,
 H18B,H18C), C24(H24A,H24B,H24C), C32(H32A,H32B,H32C)
3.c Idealised tetrahedral OH refined as rotating group:
 O13(H13)
;
_olex2_submission_special_instructions 'No special instructions were received'

loop_
_space_group_symop_operation_xyz
'x, y, z'
'-x+1/2, y+1/2, -z+1/2'
'-x, -y, -z'
'x-1/2, -y-1/2, z-1/2'

loop_
_atom_site_label
_atom_site_type_symbol
_atom_site_fract_x
_atom_site_fract_y
_atom_site_fract_z
_atom_site_U_iso_or_equiv
_atom_site_adp_type
_atom_site_occupancy
_atom_site_site_symmetry_order
_atom_site_calc_flag
_atom_site_refinement_flags_posn
Tm1 Tm 0.45094(3) 0.60902(4) -0.04965(3) 0.05363(18) Uani 1 1 d D
Tm2 Tm 0.50417(3) 0.28384(4) 0.24918(3) 0.05529(18) Uani 1 1 d D
O1 O 0.5081(4) 0.7350(5) -0.1117(4) 0.0443(16) Uani 1 1 d .
O3 O 0.5430(5) 0.4189(5) 0.1869(4) 0.0486(17) Uani 1 1 d .
O6 O 0.4327(5) 0.3799(5) 0.3258(4) 0.058(2) Uani 1 1 d .
O9 O 0.6277(5) 0.3274(5) 0.3516(4) 0.0471(16) Uani 1 1 d D
O2 O 0.5281(4) 0.5448(5) 0.0716(4) 0.0441(16) Uani 1 1 d .
O7 O 0.3451(4) 0.2647(5) 0.2120(4) 0.0494(17) Uani 1 1 d .
O10 O 0.6501(5) 0.2251(6) 0.2163(4) 0.0572(19) Uani 1 1 d D
H10 H 0.661(4) 0.234(7) 0.169(2) 0.086 Uiso 1 1 d DR
O11 O 0.2950(5) 0.5558(6) -0.1244(4) 0.0540(19) Uani 1 1 d D
H11 H 0.2918(17) 0.541(7) -0.174(2) 0.081 Uiso 1 1 d DR
O4 O 0.3406(4) 0.7314(5) -0.0618(4) 0.0513(18) Uani 1 1 d .
O12 O 0.6186(5) 0.5844(5) -0.0633(4) 0.0529(19) Uani 1 1 d D
H12 H 0.6378(14) 0.533(2) -0.078(5) 0.079 Uiso 1 1 d DR
O5 O 0.3481(4) 0.5924(5) 0.0445(4) 0.0482(17) Uani 1 1 d .
C6 C 0.5286(6) 0.8079(7) -0.0711(6) 0.043(2) Uani 1 1 d .
O8 O 0.4983(5) 0.1918(5) 0.3578(4) 0.0574(19) Uani 1 1 d .
N2 N 0.5387(5) 0.8148(6) 0.0049(5) 0.048(2) Uani 1 1 d .
C16 C 0.2814(7) 0.7297(9) 0.0583(7) 0.059(3) Uani 1 1 d .
H16 H 0.253121 0.765253 0.093096 0.070 Uiso 1 1 calc R
C5 C 0.5399(6) 0.8898(7) -0.1163(6) 0.044(2) Uani 1 1 d .
C14 C 0.2598(9) 0.8602(10) -0.0359(7) 0.072(4) Uani 1 1 d .
H14A H 0.310588 0.902336 -0.031504 0.109 Uiso 1 1 calc GR
H14B H 0.217545 0.878247 -0.000564 0.109 Uiso 1 1 calc GR
H14C H 0.227601 0.859410 -0.090211 0.109 Uiso 1 1 calc GR
C21 C 0.2766(8) 0.3826(8) 0.2708(7) 0.059(3) Uani 1 1 d .
H21 H 0.221345 0.414548 0.269800 0.070 Uiso 1 1 calc R
C8 C 0.5346(6) 0.6615(7) 0.1676(5) 0.045(2) Uani 1 1 d .
N1 N 0.5267(5) 0.8808(5) -0.1945(5) 0.0447(19) Uani 1 1 d .
C25 C 0.5220(7) 0.2029(8) 0.4306(7) 0.056(3) Uani 1 1 d .
C3 C 0.5693(7) 1.0446(7) -0.1239(7) 0.053(3) Uani 1 1 d .
H3 H 0.584245 1.100342 -0.099590 0.063 Uiso 1 1 calc R
C30 C 0.6953(7) 0.6286(8) -0.0197(8) 0.066(3) Uani 1 1 d D
H30A H 0.750489 0.612481 -0.040937 0.099 Uiso 1 1 calc GR
H30B H 0.702101 0.610763 0.035655 0.099 Uiso 1 1 calc GR
H30C H 0.686068 0.692824 -0.023842 0.099 Uiso 1 1 calc GR
C31 C 0.7320(8) 0.1932(11) 0.2649(8) 0.087(5) Uani 1 1 d D
H31A H 0.749075 0.135786 0.245005 0.131 Uiso 1 1 calc GR
H31B H 0.720897 0.186423 0.319157 0.131 Uiso 1 1 calc GR
H31C H 0.781514 0.235811 0.263494 0.131 Uiso 1 1 calc GR
C9 C 0.5398(7) 0.6845(8) 0.2488(6) 0.053(3) Uani 1 1 d .
H9 H 0.540213 0.745183 0.263438 0.063 Uiso 1 1 calc R
C4 C 0.5625(6) 0.9708(7) -0.0805(7) 0.051(3) Uani 1 1 d .
H4 H 0.573315 0.974592 -0.024738 0.061 Uiso 1 1 calc R
C29 C 0.2046(7) 0.5657(10) -0.1076(7) 0.067(4) Uani 1 1 d D
H29A H 0.162566 0.529955 -0.144668 0.101 Uiso 1 1 calc GR
H29B H 0.186647 0.628180 -0.112844 0.101 Uiso 1 1 calc GR
H29C H 0.202521 0.545712 -0.053787 0.101 Uiso 1 1 calc GR
C7 C 0.5379(6) 0.7348(7) 0.1153(6) 0.044(2) Uani 1 1 d .
H7 H 0.551506 0.791384 0.138424 0.053 Uiso 1 1 calc R
C12 C 0.5416(7) 0.5048(7) 0.2072(6) 0.048(3) Uani 1 1 d .
C10 C 0.5443(7) 0.6208(8) 0.3056(6) 0.052(3) Uani 1 1 d .
H10A H 0.545344 0.637233 0.359022 0.062 Uiso 1 1 calc R
C27 C 0.6383(7) 0.3188(7) 0.4263(6) 0.044(2) Uani 1 1 d .
C13 C 0.5337(6) 0.5707(7) 0.1476(6) 0.045(2) Uani 1 1 d .
C28 C 0.7158(8) 0.3709(7) 0.4723(6) 0.051(2) Uani 1 1 d .
H28A H 0.774006 0.347735 0.461101 0.076 Uiso 1 1 calc GR
H28B H 0.713718 0.365356 0.528684 0.076 Uiso 1 1 calc GR
H28C H 0.709931 0.433459 0.456992 0.076 Uiso 1 1 calc GR
C2 C 0.5536(6) 1.0360(7) -0.2054(7) 0.053(3) Uani 1 1 d .
H2 H 0.556715 1.086159 -0.238274 0.064 Uiso 1 1 calc R
N3 N 0.5241(5) 0.7304(6) 0.0396(5) 0.049(2) Uani 1 1 d .
C19 C 0.3468(9) 0.4934(9) 0.3713(8) 0.073(4) Uani 1 1 d .
H19A H 0.378775 0.481865 0.424663 0.109 Uiso 1 1 calc GR
H19B H 0.282349 0.505544 0.373016 0.109 Uiso 1 1 calc GR
H19C H 0.374337 0.544724 0.349297 0.109 Uiso 1 1 calc GR
C15 C 0.2963(7) 0.7684(8) -0.0134(7) 0.055(3) Uani 1 1 d .
C20 C 0.3546(8) 0.4129(8) 0.3201(7) 0.060(3) Uani 1 1 d .
C17 C 0.3050(7) 0.6438(8) 0.0814(6) 0.051(3) Uani 1 1 d .
C23 C 0.1840(8) 0.2752(9) 0.1792(8) 0.069(3) Uani 1 1 d .
H23A H 0.156619 0.321190 0.142618 0.103 Uiso 1 1 calc GR
H23B H 0.143124 0.262289 0.217174 0.103 Uiso 1 1 calc GR
H23C H 0.193303 0.221300 0.149805 0.103 Uiso 1 1 calc GR
C26 C 0.5871(7) 0.2636(7) 0.4663(6) 0.052(3) Uani 1 1 d .
H26 H 0.596815 0.267153 0.522046 0.063 Uiso 1 1 calc R
C22 C 0.2759(7) 0.3080(8) 0.2230(7) 0.056(3) Uani 1 1 d .
C1 C 0.5337(7) 0.9538(7) -0.2371(7) 0.057(3) Uani 1 1 d .
H1 H 0.524243 0.948315 -0.292772 0.068 Uiso 1 1 calc R
C11 C 0.5474(8) 0.5306(8) 0.2848(6) 0.055(3) Uani 1 1 d .
H11A H 0.553513 0.486790 0.324872 0.066 Uiso 1 1 calc R
C18 C 0.2748(9) 0.6086(10) 0.1551(6) 0.075(4) Uani 1 1 d .
H18A H 0.246313 0.550336 0.144359 0.112 Uiso 1 1 calc GR
H18B H 0.230690 0.649583 0.172210 0.112 Uiso 1 1 calc GR
H18C H 0.327891 0.602961 0.196726 0.112 Uiso 1 1 calc GR
C24 C 0.4736(10) 0.1438(11) 0.4824(9) 0.089(5) Uani 1 1 d .
H24A H 0.407744 0.145204 0.463480 0.133 Uiso 1 1 calc GR
H24B H 0.485896 0.165320 0.536720 0.133 Uiso 1 1 calc GR
H24C H 0.495948 0.082901 0.480236 0.133 Uiso 1 1 calc GR
O13 O 0.7528(8) 0.4207(11) 0.2817(5) 0.138(6) Uani 1 1 d .
H13 H 0.705690 0.423417 0.302936 0.208 Uiso 1 1 calc DGR
C32 C 0.8124(10) 0.4647(11) 0.3190(8) 0.085(5) Uani 1 1 d .
H32A H 0.857288 0.480785 0.285423 0.127 Uiso 1 1 calc GR
H32B H 0.842396 0.430438 0.364162 0.127 Uiso 1 1 calc DGR
H32C H 0.785988 0.518706 0.337606 0.127 Uiso 1 1 calc GR

loop_
_atom_site_aniso_label
_atom_site_aniso_U_11
_atom_site_aniso_U_22
_atom_site_aniso_U_33
_atom_site_aniso_U_23
_atom_site_aniso_U_13
_atom_site_aniso_U_12
Tm1 0.0463(3) 0.0705(3) 0.0476(3) -0.0194(2) 0.0178(2) -0.0168(2)
Tm2 0.0491(3) 0.0688(3) 0.0513(3) -0.0158(2) 0.0181(2) -0.0159(2)
O1 0.034(3) 0.058(4) 0.043(4) -0.020(3) 0.012(3) -0.013(3)
O3 0.052(4) 0.059(4) 0.039(3) -0.022(3) 0.018(3) -0.026(3)
O6 0.059(5) 0.072(5) 0.049(4) -0.021(4) 0.032(4) -0.017(4)
O9 0.049(4) 0.054(4) 0.040(4) -0.008(3) 0.013(3) -0.009(3)
O2 0.037(3) 0.058(4) 0.039(3) -0.024(3) 0.012(3) -0.016(3)
O7 0.035(3) 0.065(5) 0.051(4) -0.017(3) 0.016(3) -0.012(3)
O10 0.038(4) 0.085(6) 0.050(4) -0.015(4) 0.010(3) -0.006(4)
O11 0.040(4) 0.084(5) 0.041(4) -0.019(4) 0.016(3) -0.018(4)
O4 0.038(4) 0.067(5) 0.052(4) -0.021(3) 0.016(3) -0.015(3)
O12 0.040(4) 0.066(5) 0.057(4) -0.026(4) 0.020(3) -0.019(3)
O5 0.039(4) 0.070(5) 0.039(3) -0.016(3) 0.017(3) -0.014(3)
C6 0.028(4) 0.059(6) 0.044(5) -0.019(4) 0.007(4) -0.004(4)
O8 0.063(5) 0.064(5) 0.047(4) -0.005(3) 0.014(4) -0.021(4)
N2 0.038(4) 0.047(5) 0.060(5) -0.016(4) 0.012(4) -0.008(4)
C16 0.042(6) 0.082(9) 0.054(6) -0.032(6) 0.015(5) -0.004(5)
C5 0.024(4) 0.054(6) 0.054(6) -0.016(5) 0.006(4) -0.001(4)
C14 0.067(8) 0.092(10) 0.060(7) -0.024(7) 0.012(6) 0.004(7)
C21 0.050(6) 0.062(7) 0.072(7) -0.010(6) 0.037(6) -0.006(5)
C8 0.029(4) 0.068(7) 0.039(5) -0.017(5) 0.007(4) -0.006(4)
N1 0.032(4) 0.048(5) 0.056(5) -0.010(4) 0.012(4) -0.002(3)
C25 0.044(6) 0.058(7) 0.069(7) 0.018(5) 0.021(5) -0.006(5)
C3 0.048(6) 0.039(6) 0.073(7) -0.016(5) 0.011(5) 0.001(4)
C30 0.036(5) 0.071(8) 0.093(9) -0.033(7) 0.019(6) -0.015(5)
C31 0.044(7) 0.134(14) 0.080(9) -0.042(9) -0.001(6) 0.014(8)
C9 0.042(5) 0.060(7) 0.059(6) -0.029(5) 0.017(5) -0.014(5)
C4 0.032(5) 0.054(6) 0.065(7) -0.022(5) 0.004(5) -0.001(4)
C29 0.034(5) 0.117(11) 0.054(6) -0.030(7) 0.016(5) -0.021(6)
C7 0.034(5) 0.057(6) 0.043(5) -0.020(5) 0.009(4) -0.005(4)
C12 0.045(5) 0.067(7) 0.037(5) -0.023(5) 0.020(4) -0.027(5)
C10 0.044(5) 0.081(8) 0.033(5) -0.020(5) 0.015(4) -0.014(5)
C27 0.048(5) 0.044(5) 0.043(5) -0.017(4) 0.015(4) -0.003(4)
C13 0.033(5) 0.062(6) 0.043(5) -0.025(5) 0.018(4) -0.016(4)
C28 0.060(6) 0.049(6) 0.041(5) -0.002(4) 0.002(5) -0.006(5)
C2 0.028(5) 0.056(7) 0.070(7) -0.007(5) -0.008(5) 0.006(4)
N3 0.035(4) 0.067(6) 0.047(5) -0.017(4) 0.012(4) -0.009(4)
C19 0.069(8) 0.067(8) 0.092(9) -0.031(7) 0.045(7) -0.024(6)
C15 0.037(5) 0.073(8) 0.057(6) -0.026(6) 0.011(5) -0.007(5)
C20 0.060(7) 0.073(8) 0.056(6) -0.020(6) 0.033(6) -0.016(6)
C17 0.037(5) 0.076(8) 0.041(5) -0.014(5) 0.008(4) -0.008(5)
C23 0.042(6) 0.090(9) 0.077(8) -0.023(7) 0.021(6) -0.005(6)
C26 0.055(6) 0.059(7) 0.044(5) 0.003(5) 0.014(5) -0.007(5)
C22 0.042(6) 0.065(7) 0.067(7) -0.009(6) 0.024(5) -0.013(5)
C1 0.041(5) 0.056(7) 0.073(7) -0.012(6) 0.011(5) -0.008(5)
C11 0.058(6) 0.064(7) 0.050(6) -0.017(5) 0.027(5) -0.024(5)
C18 0.066(8) 0.123(12) 0.041(6) -0.008(7) 0.029(6) 0.012(8)
C24 0.083(10) 0.101(11) 0.087(10) -0.009(9) 0.029(8) -0.042(9)
O13 0.108(8) 0.266(17) 0.042(5) -0.021(7) 0.012(5) -0.130(10)
C32 0.081(9) 0.108(12) 0.058(7) 0.026(7) -0.015(7) -0.037(8)

loop_
_atom_type_symbol
_atom_type_description
_atom_type_scat_dispersion_real
_atom_type_scat_dispersion_imag
_atom_type_scat_source
C C 0.0033 0.0016 'International Tables Vol C Tables 4.2.6.8 and 6.1.1.4'
H H 0.0000 0.0000 'International Tables Vol C Tables 4.2.6.8 and 6.1.1.4'
N N 0.0061 0.0033 'International Tables Vol C Tables 4.2.6.8 and 6.1.1.4'
O O 0.0106 0.0060 'International Tables Vol C Tables 4.2.6.8 and 6.1.1.4'
Tm Tm -0.3139 5.2483 'International Tables Vol C Tables 4.2.6.8 and 6.1.1.4'

loop_
_geom_angle_atom_site_label_1
_geom_angle_atom_site_label_2
_geom_angle_atom_site_label_3
_geom_angle
_geom_angle_site_symmetry_1
_geom_angle_site_symmetry_3
O1 Tm1 Tm1 137.08(16) . 3_665
O1 Tm1 O3 68.3(2) . 3_665
O1 Tm1 O2 123.3(2) . .
O1 Tm1 O11 112.1(2) . .
O1 Tm1 O4 69.2(2) . .
O1 Tm1 O12 69.9(2) . .
O1 Tm1 O5 133.5(2) . .
O1 Tm1 N3 63.2(2) . .
O3 Tm1 Tm1 102.32(19) 3_665 3_665
O3 Tm1 O2 133.5(2) 3_665 .
O3 Tm1 O11 68.3(2) 3_665 .
O3 Tm1 O4 100.2(2) 3_665 .
O3 Tm1 O12 72.3(2) 3_665 .
O3 Tm1 N3 130.0(2) 3_665 .
O2 Tm1 Tm1 35.65(15) . 3_665
O2 Tm1 Tm1 36.33(16) 3_665 3_665
O2 Tm1 O1 129.5(2) 3_665 .
O2 Tm1 O3 69.4(2) 3_665 3_665
O2 Tm1 O2 72.0(2) 3_665 .
O2 Tm1 O11 124.6(2) . .
O2 Tm1 O11 75.4(2) 3_665 .
O2 Tm1 O4 145.3(2) 3_665 .
O2 Tm1 O4 126.3(2) . .
O2 Tm1 O12 72.0(2) 3_665 .
O2 Tm1 O12 71.8(2) . .
O2 Tm1 O5 96.8(2) 3_665 .
O2 Tm1 N3 138.6(3) 3_665 .
O2 Tm1 N3 70.5(3) . .
O11 Tm1 Tm1 101.48(19) . 3_665
O4 Tm1 Tm1 150.82(16) . 3_665
O4 Tm1 O11 70.1(2) . .
O4 Tm1 O12 138.2(2) . .
O4 Tm1 N3 73.9(3) . .
O12 Tm1 Tm1 67.44(18) . 3_665
O12 Tm1 O11 135.5(2) . .
O5 Tm1 Tm1 81.32(19) . 3_665
O5 Tm1 O3 140.0(2) . 3_665
O5 Tm1 O2 69.0(2) . .
O5 Tm1 O11 71.9(2) . .
O5 Tm1 O4 69.5(2) . .
O5 Tm1 O12 140.8(2) . .
O5 Tm1 N3 85.6(2) . .
N3 Tm1 Tm1 104.6(2) . 3_665
N3 Tm1 O11 142.3(3) . .
N3 Tm1 O12 80.3(2) . .
O1 Tm2 O3 69.0(2) 3_665 .
O1 Tm2 O9 133.6(2) 3_665 .
O1 Tm2 O7 78.5(2) 3_665 .
O1 Tm2 O10 70.1(2) 3_665 .
O1 Tm2 N1 63.5(3) 3_665 3_665
O3 Tm2 O9 83.5(2) . .
O3 Tm2 O10 85.4(3) . .
O3 Tm2 N1 131.9(2) . 3_665
O6 Tm2 O1 132.4(3) . 3_665
O6 Tm2 O3 83.7(2) . .
O6 Tm2 O9 77.2(3) . .
O6 Tm2 O7 72.7(2) . .
O6 Tm2 O10 147.5(3) . .
O6 Tm2 O8 80.6(3) . .
O6 Tm2 N1 135.3(2) . 3_665
O9 Tm2 O10 71.2(2) . .
O9 Tm2 N1 125.2(3) . 3_665
O7 Tm2 O3 106.4(3) . .
O7 Tm2 O9 146.8(2) . .
O7 Tm2 O10 139.8(2) . .
O7 Tm2 N1 71.5(2) . 3_665
O10 Tm2 N1 72.3(2) . 3_665
O8 Tm2 O1 136.3(2) . 3_665
O8 Tm2 O3 153.7(2) . .
O8 Tm2 O9 72.5(2) . .
O8 Tm2 O7 88.9(3) . .
O8 Tm2 O10 96.7(3) . .
O8 Tm2 N1 72.8(3) . 3_665
Tm2 O1 Tm1 112.1(2) 3_665 .
C6 O1 Tm1 119.6(6) . .
C6 O1 Tm2 127.5(6) . 3_665
Tm2 O3 Tm1 109.7(2) . 3_665
C12 O3 Tm1 115.3(6) . 3_665
C12 O3 Tm2 133.1(5) . .
C20 O6 Tm2 134.7(7) . .
C27 O9 Tm2 131.5(6) . .
Tm1 O2 Tm1 108.0(2) 3_665 .
C13 O2 Tm1 116.5(6) . 3_665
C13 O2 Tm1 131.7(6) . .
C22 O7 Tm2 134.5(7) . .
C31 O10 Tm2 132.1(7) . .
C29 O11 Tm1 131.5(6) . .
C15 O4 Tm1 133.0(8) . .
C30 O12 Tm1 126.1(6) . .
C17 O5 Tm1 135.5(7) . .
O1 C6 C5 117.0(8) . .
N2 C6 O1 125.7(10) . .
N2 C6 C5 117.3(9) . .
C25 O8 Tm2 132.6(7) . .
C6 N2 N3 110.3(8) . .
C17 C16 C15 124.7(10) . .
N1 C5 C6 115.7(8) . .
N1 C5 C4 121.7(10) . .
C4 C5 C6 122.7(9) . .
C22 C21 C20 123.4(11) . .
C7 C8 C9 115.2(9) . .
C13 C8 C9 118.0(10) . .
C13 C8 C7 126.6(9) . .
C5 N1 Tm2 116.1(7) . 3_665
C5 N1 C1 117.2(9) . .
C1 N1 Tm2 126.7(7) . 3_665
O8 C25 C26 126.0(9) . .
O8 C25 C24 115.0(11) . .
C26 C25 C24 118.9(11) . .
C4 C3 C2 117.8(10) . .
C10 C9 C8 121.3(10) . .
C3 C4 C5 120.9(11) . .
N3 C7 C8 125.5(9) . .
O3 C12 C13 119.4(8) . .
O3 C12 C11 121.5(10) . .
C11 C12 C13 119.1(10) . .
C9 C10 C11 119.7(9) . .
O9 C27 C28 115.9(9) . .
O9 C27 C26 125.0(9) . .
C26 C27 C28 119.1(9) . .
O2 C13 C8 120.8(10) . .
O2 C13 C12 118.7(9) . .
C8 C13 C12 120.5(8) . .
C1 C2 C3 118.5(11) . .
N2 N3 Tm1 118.0(6) . .
C7 N3 Tm1 129.6(7) . .
C7 N3 N2 111.4(8) . .
O4 C15 C16 124.2(11) . .
O4 C15 C14 115.8(11) . .
C16 C15 C14 120.1(10) . .
O6 C20 C21 125.8(10) . .
O6 C20 C19 115.4(11) . .
C21 C20 C19 118.9(11) . .
O5 C17 C16 124.4(10) . .
O5 C17 C18 117.2(11) . .
C16 C17 C18 118.4(10) . .
C27 C26 C25 124.9(10) . .
O7 C22 C21 125.4(10) . .
O7 C22 C23 116.3(10) . .
C21 C22 C23 118.3(10) . .
N1 C1 C2 124.0(11) . .
C12 C11 C10 121.3(11) . .

loop_
_geom_bond_atom_site_label_1
_geom_bond_atom_site_label_2
_geom_bond_distance
_geom_bond_site_symmetry_2
Tm1 Tm1 3.8819(12) 3_665
Tm1 O1 2.401(7) .
Tm1 O3 2.417(6) 3_665
Tm1 O2 2.418(7) .
Tm1 O2 2.379(7) 3_665
Tm1 O11 2.589(7) .
Tm1 O4 2.455(8) .
Tm1 O12 2.565(7) .
Tm1 O5 2.411(6) .
Tm1 N3 2.522(8) .
Tm2 O1 2.362(6) 3_665
Tm2 O3 2.414(7) .
Tm2 O6 2.328(7) .
Tm2 O9 2.423(7) .
Tm2 O7 2.364(6) .
Tm2 O10 2.489(7) .
Tm2 O8 2.343(7) .
Tm2 N1 2.669(8) 3_665
O1 C6 1.314(11) .
O3 C12 1.343(12) .
O6 C20 1.251(15) .
O9 C27 1.278(11) .
O2 C13 1.356(10) .
O7 C22 1.257(13) .
O10 C31 1.444(14) .
O11 C29 1.425(12) .
O4 C15 1.272(12) .
O12 C30 1.425(12) .
O5 C17 1.243(12) .
C6 N2 1.298(13) .
C6 C5 1.485(15) .
O8 C25 1.257(14) .
N2 N3 1.438(13) .
C16 C15 1.415(17) .
C16 C17 1.385(17) .
C5 N1 1.336(13) .
C5 C4 1.385(14) .
C14 C15 1.515(18) .
C21 C20 1.398(17) .
C21 C22 1.393(16) .
C8 C9 1.431(13) .
C8 C7 1.430(15) .
C8 C13 1.412(14) .
N1 C1 1.337(14) .
C25 C26 1.400(16) .
C25 C24 1.520(16) .
C3 C4 1.354(16) .
C3 C2 1.391(16) .
C9 C10 1.365(16) .
C7 N3 1.290(12) .
C12 C13 1.420(16) .
C12 C11 1.382(13) .
C10 C11 1.409(16) .
C27 C28 1.509(14) .
C27 C26 1.383(14) .
C2 C1 1.368(15) .
C19 C20 1.515(15) .
C17 C18 1.510(15) .
C23 C22 1.532(16) .
O13 C32 1.206(15) .

loop_
_geom_torsion_atom_site_label_1
_geom_torsion_atom_site_label_2
_geom_torsion_atom_site_label_3
_geom_torsion_atom_site_label_4
_geom_torsion
_geom_torsion_site_symmetry_1
_geom_torsion_site_symmetry_4
Tm1 O1 C6 N2 14.7(12) . .
Tm1 O1 C6 C5 -164.3(6) . .
Tm1 O3 C12 C13 6.8(11) 3_665 .
Tm1 O3 C12 C11 -173.4(8) 3_665 .
Tm1 O2 C13 C8 -33.7(12) . .
Tm1 O2 C13 C8 171.4(6) 3_665 .
Tm1 O2 C13 C12 -6.5(10) 3_665 .
Tm1 O2 C13 C12 148.4(7) . .
Tm1 O4 C15 C16 -18.9(15) . .
Tm1 O4 C15 C14 160.2(7) . .
Tm1 O5 C17 C16 22.7(16) . .
Tm1 O5 C17 C18 -158.7(8) . .
Tm2 O1 C6 N2 -176.7(7) 3_665 .
Tm2 O1 C6 C5 4.2(11) 3_665 .
Tm2 O3 C12 C13 -155.4(7) . .
Tm2 O3 C12 C11 24.4(15) . .
Tm2 O6 C20 C21 16.9(19) . .
Tm2 O6 C20 C19 -162.2(8) . .
Tm2 O9 C27 C28 -167.9(7) . .
Tm2 O9 C27 C26 14.7(15) . .
Tm2 O7 C22 C21 -6.2(18) . .
Tm2 O7 C22 C23 173.3(8) . .
Tm2 O8 C25 C26 -23.5(18) . .
Tm2 O8 C25 C24 156.3(9) . .
Tm2 N1 C1 C2 -177.0(7) 3_665 .
O1 C6 N2 N3 -0.1(13) . .
O1 C6 C5 N1 0.8(12) . .
O1 C6 C5 C4 -179.3(8) . .
O3 C12 C13 O2 -0.3(13) . .
O3 C12 C13 C8 -178.2(8) . .
O3 C12 C11 C10 -178.9(9) . .
O9 C27 C26 C25 6.5(18) . .
C6 N2 N3 Tm1 -13.7(9) . .
C6 N2 N3 C7 177.0(8) . .
C6 C5 N1 Tm2 -4.4(10) . 3_665
C6 C5 N1 C1 178.1(8) . .
C6 C5 C4 C3 -177.9(9) . .
O8 C25 C26 C27 -3(2) . .
N2 C6 C5 N1 -178.3(8) . .
N2 C6 C5 C4 1.6(13) . .
C5 C6 N2 N3 179.0(7) . .
C5 N1 C1 C2 0.2(15) . .
C8 C9 C10 C11 2.5(15) . .
C8 C7 N3 Tm1 16.3(14) . .
C8 C7 N3 N2 -176.0(8) . .
N1 C5 C4 C3 2.0(14) . .
C3 C2 C1 N1 1.2(16) . .
C9 C8 C7 N3 -171.7(9) . .
C9 C8 C13 O2 179.5(8) . .
C9 C8 C13 C12 -2.6(13) . .
C9 C10 C11 C12 -3.1(16) . .
C4 C5 N1 Tm2 175.7(7) . 3_665
C4 C5 N1 C1 -1.8(13) . .
C4 C3 C2 C1 -1.0(15) . .
C7 C8 C9 C10 -175.0(9) . .
C7 C8 C13 O2 -5.7(14) . .
C7 C8 C13 C12 172.2(9) . .
C13 C8 C9 C10 0.3(14) . .
C13 C8 C7 N3 13.4(16) . .
C13 C12 C11 C10 0.9(15) . .
C28 C27 C26 C25 -170.9(11) . .
C2 C3 C4 C5 -0.5(15) . .
C15 C16 C17 O5 5.5(17) . .
C15 C16 C17 C18 -173.0(10) . .
C20 C21 C22 O7 -7.8(19) . .
C20 C21 C22 C23 172.8(11) . .
C17 C16 C15 O4 -6.6(17) . .
C17 C16 C15 C14 174.3(11) . .
C22 C21 C20 O6 3(2) . .
C22 C21 C20 C19 -178.3(11) . .
C11 C12 C13 O2 179.9(8) . .
C11 C12 C13 C8 2.0(14) . .
C24 C25 C26 C27 177.5(12) . .
